data_4036211
loop_
_publ_author_name
'Blade, Helen'
'Bradley, Derek'
'Diorazio, Louis'
'Evans, Timothy'
'Hayter, Barry R.'
'Howell, Gareth P.'

_publ_section_title
;
 Modular Synthesis of Constrained Ethyl (cEt) Purine and Pyrimidine
 Nucleosides.
;
_journal_issue 10
_journal_name_full 'The Journal of organic chemistry'
_journal_page_first 5337
_journal_page_last 5343
_journal_paper_doi 10.1021/acs.joc.5b00607
_journal_volume 80
_journal_year 2015
_chemical_formula_moiety C14H22O8
_chemical_formula_sum 'C14 H22 O8'
_chemical_formula_weight 318.31
_chemical_melting_point 375.1
_chemical_name_common 'acetal, structure 15'
_chemical_name_systematic
;
(3aS,3bR,7aS,8aR)-7a-[(4R)-2,2-Dimethyl-1,3-dioxolan-4-yl]-2,2-dimethyltetrahydro
-3bH-[1,3]dioxolo[4,5]furo[3,2-d][1,3]dioxin-3b-ol
;
_space_group_crystal_system triclinic
_space_group_IT_number 1
_space_group_name_Hall 'P 1'
_space_group_name_H-M_alt 'P 1'
_atom_sites_solution_hydrogens geom
_cell_angle_alpha 106.18(2)
_cell_angle_beta 100.896(19)
_cell_angle_gamma 96.42(2)
_cell_formula_units_Z 1
_cell_length_a 6.098(4)
_cell_length_b 7.378(5)
_cell_length_c 9.239(5)
_cell_measurement_temperature 200.(2)
_cell_volume 386.0(4)
_computing_structure_refinement 'SHELXL-2014/7 (Sheldrick, 2014)'
_diffrn_ambient_temperature 200.(2)
_diffrn_measured_fraction_theta_full 0.989
_diffrn_measured_fraction_theta_max 0.989
_diffrn_radiation_wavelength 0.71073
_diffrn_reflns_av_R_equivalents 0.0766
_diffrn_reflns_av_unetI/netI 0.1028
_diffrn_reflns_limit_h_max 7
_diffrn_reflns_limit_h_min -7
_diffrn_reflns_limit_k_max 8
_diffrn_reflns_limit_k_min -8
_diffrn_reflns_limit_l_max 10
_diffrn_reflns_limit_l_min -10
_diffrn_reflns_number 6381
_diffrn_reflns_theta_full 24.39
_diffrn_reflns_theta_max 24.39
_diffrn_reflns_theta_min 2.92
_exptl_absorpt_coefficient_mu 0.113
_exptl_absorpt_correction_T_max 0.9780
_exptl_absorpt_correction_T_min 0.9150
_exptl_absorpt_correction_type multi-scan
_exptl_absorpt_process_details 'SADABS V2014/5 (Bruker AXS Inc.)'
_exptl_crystal_colour white
_exptl_crystal_density_diffrn 1.369
_exptl_crystal_density_method 'not measured'
_exptl_crystal_description rod
_exptl_crystal_F_000 170
_exptl_crystal_size_max 0.800
_exptl_crystal_size_mid 0.300
_exptl_crystal_size_min 0.200
_refine_diff_density_max 0.226
_refine_diff_density_min -0.344
_refine_ls_abs_structure_details
;
Flack x determined using 595 quotients [(I+)-(I-)]/[(I+)+(I-)]
(Parsons, Flack and Wagner, Acta Cryst. B69 (2013) 249-259).
;
_refine_ls_abs_structure_Flack -0.8(10)
_refine_ls_extinction_method none
_refine_ls_goodness_of_fit_ref 0.971
_refine_ls_hydrogen_treatment constr
_refine_ls_matrix_type full
_refine_ls_number_parameters 204
_refine_ls_number_reflns 2451
_refine_ls_number_restraints 3
_refine_ls_restrained_S_all 0.971
_refine_ls_R_factor_all 0.0848
_refine_ls_R_factor_gt 0.0607
_refine_ls_shift/su_max 0.000
_refine_ls_shift/su_mean 0.000
_refine_ls_structure_factor_coef Fsqd
_refine_ls_weighting_details 'w=1/[\s^2^(Fo^2^)+(0.0835P)^2^+0.2016P] where P=(Fo^2^+2Fc^2^)/3'
_refine_ls_weighting_scheme calc
_refine_ls_wR_factor_gt 0.1485
_refine_ls_wR_factor_ref 0.1668
_reflns_number_gt 1832
_reflns_number_total 2451
_reflns_threshold_expression 'I > 2\s(I)'
_cod_data_source_file jo5b00607_si_003.cif
_cod_data_source_block I
_cod_database_code 4036211

loop_
_space_group_symop_operation_xyz
'x, y, z'

loop_
_atom_site_type_symbol
_atom_site_label
_atom_site_fract_x
_atom_site_fract_y
_atom_site_fract_z
_atom_site_U_iso_or_equiv
_atom_site_adp_type
_atom_site_calc_flag
_atom_site_refinement_flags_adp
_atom_site_refinement_flags_posn
_atom_site_occupancy
O O1 0.6445(8) 0.6323(7) 0.9183(6) 0.0358(13) Uani d . . 1
O O7 0.1858(7) 0.2996(7) 0.4679(6) 0.0350(13) Uani d . . 1
O O8 0.3992(7) 0.3236(8) 0.2968(6) 0.0386(13) Uani d . . 1
O O5 0.7984(7) 0.1665(7) 0.8162(6) 0.0377(13) Uani d . . 1
O O6 0.5712(8) -0.0829(7) 0.6101(6) 0.0425(14) Uani d . . 1
O O4 0.8630(7) 0.4176(8) 0.7114(6) 0.0378(13) Uani d . . 1
H H15 0.9944 0.4378 0.7674 0.057 Uiso calc U R 1
O O2 0.2896(7) 0.5105(7) 0.9243(6) 0.0349(12) Uani d . . 1
O O3 0.3262(7) 0.2217(6) 0.7504(5) 0.0279(11) Uani d . . 1
C C1 0.5190(14) 0.7527(12) 1.1544(10) 0.046(2) Uani d . . 1
H H1A 0.6452 0.8612 1.1903 0.069 Uiso calc U R 1
H H1B 0.5651 0.6478 1.192 0.069 Uiso calc U R 1
H H1C 0.3886 0.7931 1.1945 0.069 Uiso calc U R 1
C C3 0.4538(11) 0.6848(10) 0.9785(8) 0.0319(17) Uani d . . 1
C C4 0.6546(10) 0.4407(10) 0.9193(8) 0.0300(16) Uani d . . 1
H H4 0.7577 0.4351 1.0153 0.036 Uiso calc U R 1
C C6 0.7126(10) 0.3213(10) 0.7717(8) 0.0306(16) Uani d . . 1
C C9 0.4806(10) 0.2434(10) 0.6522(9) 0.0279(15) Uani d . . 1
C C10 0.4093(10) 0.3814(10) 0.5622(9) 0.0307(17) Uani d . . 1
H H10 0.4058 0.5081 0.6368 0.037 Uiso calc U R 1
C C12 0.1765(11) 0.3326(11) 0.3226(9) 0.0358(18) Uani d . . 1
C C13 0.0110(13) 0.1687(13) 0.1971(10) 0.050(2) Uani d . . 1
H H13A -0.1418 0.1689 0.2159 0.076 Uiso calc U R 1
H H13B 0.0577 0.0464 0.1991 0.076 Uiso calc U R 1
H H13C 0.0108 0.1854 0.0955 0.076 Uiso calc U R 1
C C14 0.1152(12) 0.5285(12) 0.3295(10) 0.046(2) Uani d . . 1
H H14A 0.2262 0.6275 0.4125 0.069 Uiso calc U R 1
H H14C -0.0363 0.5323 0.3502 0.069 Uiso calc U R 1
H H14B 0.1161 0.5519 0.2303 0.069 Uiso calc U R 1
C C11 0.5510(11) 0.4123(11) 0.4467(8) 0.0346(18) Uani d . . 1
H H11A 0.6002 0.5506 0.4639 0.042 Uiso calc U R 1
H H11B 0.6866 0.3504 0.4567 0.042 Uiso calc U R 1
C C7 0.7957(13) 0.0046(12) 0.6883(11) 0.048(2) Uani d . . 1
H H7A 0.876 0.0455 0.616 0.058 Uiso calc U R 1
H H7B 0.8761 -0.0889 0.7256 0.058 Uiso calc U R 1
C C8 0.4670(12) 0.0440(11) 0.5388(9) 0.0349(17) Uani d . . 1
H H8A 0.3057 -0.013 0.491 0.042 Uiso calc U R 1
H H8B 0.5415 0.0575 0.4551 0.042 Uiso calc U R 1
C C5 0.4069(11) 0.3502(10) 0.9020(8) 0.0289(15) Uani d . . 1
H H5 0.3948 0.2835 0.9815 0.035 Uiso calc U R 1
C C2 0.3635(17) 0.8331(13) 0.9119(11) 0.056(2) Uani d . . 1
H H2C 0.3219 0.7816 0.7986 0.085 Uiso calc U R 1
H H2B 0.4803 0.9481 0.9434 0.085 Uiso calc U R 1
H H2A 0.2294 0.8663 0.9502 0.085 Uiso calc U R 1

loop_
_atom_site_aniso_label
_atom_site_aniso_U_11
_atom_site_aniso_U_22
_atom_site_aniso_U_33
_atom_site_aniso_U_12
_atom_site_aniso_U_13
_atom_site_aniso_U_23
O1 0.034(3) 0.032(3) 0.042(3) -0.002(2) 0.015(2) 0.012(2)
O7 0.018(2) 0.054(3) 0.040(3) -0.001(2) 0.003(2) 0.029(3)
O8 0.025(2) 0.057(4) 0.035(3) 0.001(2) 0.005(2) 0.020(3)
O5 0.031(3) 0.046(3) 0.038(3) 0.014(2) -0.001(2) 0.020(3)
O6 0.040(3) 0.034(3) 0.051(3) 0.010(2) 0.001(3) 0.015(3)
O4 0.017(2) 0.056(4) 0.041(3) 0.000(2) 0.003(2) 0.022(3)
O2 0.024(2) 0.034(3) 0.046(3) 0.004(2) 0.003(2) 0.014(2)
O3 0.022(2) 0.034(3) 0.027(3) -0.0026(19) 0.0035(19) 0.014(2)
C1 0.046(4) 0.039(5) 0.046(5) -0.010(4) 0.013(4) 0.006(4)
C3 0.034(4) 0.031(4) 0.029(4) -0.002(3) 0.011(3) 0.009(3)
C4 0.020(3) 0.033(4) 0.037(4) -0.001(3) 0.000(3) 0.019(3)
C6 0.018(3) 0.039(4) 0.039(4) 0.004(3) 0.004(3) 0.020(4)
C9 0.016(3) 0.029(4) 0.039(4) -0.001(3) 0.007(3) 0.012(3)
C10 0.017(3) 0.033(4) 0.046(5) 0.002(3) 0.007(3) 0.019(4)
C12 0.024(3) 0.046(5) 0.045(5) 0.000(3) 0.008(3) 0.028(4)
C13 0.036(4) 0.059(6) 0.051(5) -0.004(4) 0.003(4) 0.017(5)
C14 0.031(4) 0.054(5) 0.061(6) 0.000(4) 0.006(4) 0.034(5)
C11 0.021(3) 0.048(5) 0.036(4) 0.000(3) 0.001(3) 0.021(4)
C7 0.038(4) 0.045(5) 0.062(6) 0.019(4) 0.008(4) 0.014(4)
C8 0.032(4) 0.037(4) 0.036(4) 0.005(3) 0.004(3) 0.015(4)
C5 0.023(3) 0.033(4) 0.033(4) 0.002(3) 0.007(3) 0.014(3)
C2 0.077(6) 0.043(5) 0.062(6) 0.022(5) 0.028(5) 0.025(5)

loop_
_atom_type_symbol
_atom_type_description
_atom_type_scat_dispersion_real
_atom_type_scat_dispersion_imag
_atom_type_scat_source
C C 0.0033 0.0016 'International Tables Vol C Tables 4.2.6.8 and 6.1.1.4'
H H 0.0000 0.0000 'International Tables Vol C Tables 4.2.6.8 and 6.1.1.4'
O O 0.0106 0.0060 'International Tables Vol C Tables 4.2.6.8 and 6.1.1.4'

loop_
_geom_angle_atom_site_label_1
_geom_angle_atom_site_label_2
_geom_angle_atom_site_label_3
_geom_angle
C4 O1 C3 106.8(5)
C12 O7 C10 107.5(5)
C12 O8 C11 105.4(5)
C7 O5 C6 113.5(5)
C7 O6 C8 108.9(6)
C6 O4 H15 109.5
C5 O2 C3 108.9(5)
C5 O3 C9 111.5(5)
C3 C1 H1A 109.5
C3 C1 H1B 109.5
H1A C1 H1B 109.5
C3 C1 H1C 109.5
H1A C1 H1C 109.5
H1B C1 H1C 109.5
O1 C3 O2 104.4(5)
O1 C3 C2 109.2(6)
O2 C3 C2 110.0(6)
O1 C3 C1 110.1(6)
O2 C3 C1 109.9(6)
C2 C3 C1 112.7(7)
O1 C4 C6 111.4(6)
O1 C4 C5 104.8(5)
C6 C4 C5 102.8(5)
O1 C4 H4 112.4
C6 C4 H4 112.4
C5 C4 H4 112.4
O4 C6 O5 112.4(5)
O4 C6 C4 115.9(6)
O5 C6 C4 103.2(5)
O4 C6 C9 110.3(5)
O5 C6 C9 109.6(6)
C4 C6 C9 104.9(5)
O3 C9 C8 106.8(5)
O3 C9 C10 110.4(5)
C8 C9 C10 109.8(6)
O3 C9 C6 102.2(5)
C8 C9 C6 113.8(5)
C10 C9 C6 113.4(5)
O7 C10 C9 107.2(5)
O7 C10 C11 104.4(6)
C9 C10 C11 116.7(5)
O7 C10 H10 109.4
C9 C10 H10 109.4
C11 C10 H10 109.4
O7 C12 O8 104.9(5)
O7 C12 C14 110.3(6)
O8 C12 C14 111.0(5)
O7 C12 C13 108.8(6)
O8 C12 C13 108.4(6)
C14 C12 C13 113.2(6)
C12 C13 H13A 109.5
C12 C13 H13B 109.5
H13A C13 H13B 109.5
C12 C13 H13C 109.5
H13A C13 H13C 109.5
H13B C13 H13C 109.5
C12 C14 H14A 109.5
C12 C14 H14C 109.5
H14A C14 H14C 109.5
C12 C14 H14B 109.5
H14A C14 H14B 109.5
H14C C14 H14B 109.5
O8 C11 C10 104.3(5)
O8 C11 H11A 110.9
C10 C11 H11A 110.9
O8 C11 H11B 110.9
C10 C11 H11B 110.9
H11A C11 H11B 108.9
O6 C7 O5 110.5(6)
O6 C7 H7A 109.5
O5 C7 H7A 109.5
O6 C7 H7B 109.5
O5 C7 H7B 109.5
H7A C7 H7B 108.1
O6 C8 C9 113.3(6)
O6 C8 H8A 108.9
C9 C8 H8A 108.9
O6 C8 H8B 108.9
C9 C8 H8B 108.9
H8A C8 H8B 107.7
O3 C5 O2 110.8(5)
O3 C5 C4 108.3(5)
O2 C5 C4 103.9(6)
O3 C5 H5 111.2
O2 C5 H5 111.2
C4 C5 H5 111.2
C3 C2 H2C 109.5
C3 C2 H2B 109.5
H2C C2 H2B 109.5
C3 C2 H2A 109.5
H2C C2 H2A 109.5
H2B C2 H2A 109.5

loop_
_geom_bond_atom_site_label_1
_geom_bond_atom_site_label_2
_geom_bond_distance
O1 C4 1.424(9)
O1 C3 1.427(8)
O7 C12 1.421(9)
O7 C10 1.433(8)
O8 C12 1.428(8)
O8 C11 1.441(9)
O5 C7 1.423(10)
O5 C6 1.437(8)
O6 C7 1.408(9)
O6 C8 1.426(9)
O4 C6 1.387(8)
O4 H15 0.84
O2 C5 1.436(8)
O2 C3 1.439(8)
O3 C5 1.414(8)
O3 C9 1.451(8)
C1 C3 1.519(11)
C1 H1A 0.98
C1 H1B 0.98
C1 H1C 0.98
C3 C2 1.504(11)
C4 C6 1.531(10)
C4 C5 1.541(9)
C4 H4 1.0
C6 C9 1.557(9)
C9 C8 1.532(10)
C9 C10 1.534(10)
C10 C11 1.542(10)
C10 H10 1.0
C12 C14 1.520(11)
C12 C13 1.526(11)
C13 H13A 0.98
C13 H13B 0.98
C13 H13C 0.98
C14 H14A 0.98
C14 H14C 0.98
C14 H14B 0.98
C11 H11A 0.99
C11 H11B 0.99
C7 H7A 0.99
C7 H7B 0.99
C8 H8A 0.99
C8 H8B 0.99
C5 H5 1.0
C2 H2C 0.98
C2 H2B 0.98
C2 H2A 0.98
